data_2201297
loop_
_publ_author_name
'Peng, Xu-Hong'
'Li, Yi-Zhi'
'Cai, Li-Xiang'
'Wang, Liu-Fang'
'Wu, Ji-Gui'

_publ_section_title
;
 A novel polyoxometalate supramolecular compound:
 [La(H~2~O)~9~]~2~[V~10~O~28~]&#x00B7;8H~2~O
;
_journal_issue 12
_journal_name_full 'Acta Crystallographica Section E'
_journal_page_first i111
_journal_page_last i113
_journal_paper_doi 10.1107/S1600536802019700
_journal_volume 58
_journal_year 2002
_chemical_formula_iupac '[La (H2O)9]2 [V10 O28], 8H2O'
_chemical_formula_moiety '2H18 La O9 3+, V10 O28 6-, 8H2 O'
_chemical_formula_sum 'H52 La2 O54 V10'
_chemical_formula_weight 1703.64
_chemical_name_systematic
;
bis(enneaaqualanthanum) vanadium octacosaoxide octahydrate
;
_space_group_IT_number 14
_symmetry_cell_setting monoclinic
_symmetry_space_group_name_Hall '-P 2ybc'
_symmetry_space_group_name_H-M 'P 1 21/c 1'
_atom_sites_solution_hydrogens geom
_atom_sites_solution_primary direct
_atom_sites_solution_secondary difmap
_cell_angle_alpha 90.00
_cell_angle_beta 98.42(3)
_cell_angle_gamma 90.00
_cell_formula_units_Z 2
_cell_length_a 9.818(2)
_cell_length_b 11.935(2)
_cell_length_c 19.514(4)
_cell_measurement_reflns_used 25
_cell_measurement_temperature 293(2)
_cell_measurement_theta_max 15.94
_cell_measurement_theta_min 15.12
_cell_volume 2262.0(8)
_computing_cell_refinement 'CAD-4 SDP/VAX (Enraf-Nonius, 1989)'
_computing_data_collection 'CAD-4 Operations Manual (Enraf-Nonius, 1977)'
_computing_data_reduction 'TEXSAN (Molecular Structure Corporation, 1989)'
_computing_molecular_graphics 'SHELXTL (Bruker, 1997)'
_computing_publication_material SHELXL97
_computing_structure_refinement 'SHELXL97 (Sheldrick, 1997)'
_computing_structure_solution 'SHELXS97 (Sheldrick, 1997)'
_diffrn_ambient_temperature 293(2)
_diffrn_measured_fraction_theta_full 0.998
_diffrn_measured_fraction_theta_max 0.998
_diffrn_measurement_device_type 'Enraf-nonius CAD-4'
_diffrn_measurement_method \w/2\q
_diffrn_radiation_monochromator graphite
_diffrn_radiation_source 'fine-focus sealed tube'
_diffrn_radiation_type MoK\a
_diffrn_radiation_wavelength 0.71073
_diffrn_reflns_av_R_equivalents 0.0337
_diffrn_reflns_av_sigmaI/netI 0.0590
_diffrn_reflns_limit_h_max 11
_diffrn_reflns_limit_h_min -11
_diffrn_reflns_limit_k_max 14
_diffrn_reflns_limit_k_min 0
_diffrn_reflns_limit_l_max 23
_diffrn_reflns_limit_l_min 0
_diffrn_reflns_number 4226
_diffrn_reflns_theta_full 25.00
_diffrn_reflns_theta_max 25.00
_diffrn_reflns_theta_min 2.01
_diffrn_standards_decay_% 0.001
_diffrn_standards_interval_count 300
_diffrn_standards_number 5
_exptl_absorpt_coefficient_mu 3.942
_exptl_absorpt_correction_T_max 0.456
_exptl_absorpt_correction_T_min 0.403
_exptl_absorpt_correction_type '\y scan'
_exptl_absorpt_process_details '(North et al., 1968)'
_exptl_crystal_colour red
_exptl_crystal_density_diffrn 2.501
_exptl_crystal_density_method 'not measured'
_exptl_crystal_description block
_exptl_crystal_F_000 1656
_exptl_crystal_size_max 0.30
_exptl_crystal_size_mid 0.20
_exptl_crystal_size_min 0.20
_refine_diff_density_max 0.791
_refine_diff_density_min -0.791
_refine_ls_extinction_method none
_refine_ls_goodness_of_fit_ref 1.073
_refine_ls_hydrogen_treatment constr
_refine_ls_matrix_type full
_refine_ls_number_parameters 322
_refine_ls_number_reflns 3979
_refine_ls_number_restraints 1
_refine_ls_restrained_S_all 1.073
_refine_ls_R_factor_all 0.0442
_refine_ls_R_factor_gt 0.0393
_refine_ls_shift/su_max <0.001
_refine_ls_shift/su_mean 0.000
_refine_ls_structure_factor_coef Fsqd
_refine_ls_weighting_details 'calc w = 1/[\s^2^(Fo^2^)+(0.0670P)^2^+0.7084P] where P = (Fo^2^+2Fc^2^)/3'
_refine_ls_weighting_scheme calc
_refine_ls_wR_factor_gt 0.1218
_refine_ls_wR_factor_ref 0.1236
_reflns_number_gt 3460
_reflns_number_total 3979
_reflns_threshold_expression I>2\s(I)
_cod_data_source_file bt6186.cif
_cod_data_source_block I
_cod_original_sg_symbol_H-M 'P 21/c'
_cod_database_code 2201297
_cod_database_fobs_code 2201297

loop_
_symmetry_equiv_pos_as_xyz
'x, y, z'
'-x, y+1/2, -z+1/2'
'-x, -y, -z'
'x, -y-1/2, z-1/2'

loop_
_atom_site_label
_atom_site_fract_x
_atom_site_fract_y
_atom_site_fract_z
_atom_site_U_iso_or_equiv
_atom_site_adp_type
_atom_site_calc_flag
_atom_site_refinement_flags
_atom_site_occupancy
_atom_site_disorder_assembly
_atom_site_disorder_group
_atom_site_type_symbol
O1W 0.5178(5) 0.5362(4) 0.6431(3) 0.0390(12) Uani d . 1 . . O
H1WB 0.6043 0.5462 0.6526 0.08(3) Uiso d R 1 . . H
H1WA 0.4973 0.5160 0.6011 0.08(4) Uiso d R 1 . . H
O2W 0.4188(15) 0.2303(14) 0.6324(7) 0.081(4) Uani d P 0.54 . . O
H2WA 0.3544 0.2208 0.5987 0.08(7) Uiso d PR 0.54 . . H
H2WB 0.4422 0.2989 0.6349 0.08(8) Uiso d PR 0.54 . . H
O3W 0.3216(8) 0.0736(7) 0.5484(4) 0.0390(18) Uani d P 0.67 . . O
H3WA 0.3339 0.0862 0.5068 0.08(6) Uiso d PR 0.67 . . H
H3WB 0.2426 0.0971 0.5546 0.08(6) Uiso d PR 0.67 . . H
O4W 0.2164(7) 0.9638(6) 0.6884(4) 0.0500(16) Uani d P 0.85 . . O
H4WA 0.2056 0.8948 0.6783 0.075 Uiso d PR 0.85 . . H
H4WB 0.1690 0.9805 0.7201 0.060 Uiso d PR 0.85 . . H
O5W 0.6931(7) 0.2731(5) 0.7205(3) 0.0576(17) Uani d P 0.94 . . O
H5WA 0.7803 0.2674 0.7262 0.08(4) Uiso d PR 0.94 . . H
H5WB 0.6638 0.2866 0.6781 0.08(4) Uiso d PR 0.94 . . H
La1 0.66859(3) 0.89783(3) 0.665970(16) 0.01592(14) Uani d . 1 . . La
O1 0.4940(5) 1.0022(5) 0.7138(3) 0.0445(13) Uani d . 1 . . O
H1B 0.5193 1.0133 0.7551 0.067 Uiso calc R 1 . . H
H1A 0.4099 0.9600 0.7080 0.067 Uiso d R 1 . . H
O2 0.8725(5) 0.7939(5) 0.7194(3) 0.0452(13) Uani d . 1 . . O
H2A 0.9538 0.8362 0.7148 0.068 Uiso d R 1 . . H
H2B 0.8761 0.7228 0.6967 0.068 Uiso d R 1 . . H
O3 0.8081(5) 1.0632(4) 0.7076(3) 0.0389(12) Uani d . 1 . . O
H3B 0.9000 1.0544 0.6972 0.058 Uiso d R 1 . . H
H3A 0.8106 1.0691 0.7568 0.058 Uiso d R 1 . . H
O4 0.6115(5) 1.0593(4) 0.5853(3) 0.0373(11) Uani d . 1 . . O
H4A 0.6191 1.1251 0.6020 0.045 Uiso d R 1 . . H
H4B 0.5482 1.0506 0.5510 0.045 Uiso d R 1 . . H
O5 0.4448(5) 0.8726(4) 0.5884(3) 0.0420(13) Uani d . 1 . . O
H5A 0.4010 0.9441 0.5796 0.063 Uiso d R 1 . . H
H5B 0.4616 0.8400 0.5455 0.063 Uiso d R 1 . . H
O6 0.8550(5) 0.9273(4) 0.5902(3) 0.0388(12) Uani d . 1 . . O
H6B 0.8802 0.9905 0.5764 0.058 Uiso d R 1 . . H
H6A 0.8881 0.8642 0.5808 0.058 Uiso d R 1 . . H
O7 0.6835(5) 0.7407(4) 0.5879(3) 0.0360(11) Uani d . 1 . . O
H7B 0.6175 0.7159 0.5588 0.054 Uiso d R 1 . . H
H7A 0.7649 0.7147 0.5944 0.054 Uiso d R 1 . . H
O8 0.5430(6) 0.7422(4) 0.7079(3) 0.0478(14) Uani d . 1 . . O
H8B 0.4671 0.7221 0.6733 0.072 Uiso d R 1 . . H
H8A 0.5088 0.7644 0.7495 0.072 Uiso d R 1 . . H
O9 0.6969(6) 0.8929(4) 0.7969(3) 0.0417(13) Uani d . 1 . . O
H9A 0.7480 0.9439 0.8127 0.062 Uiso calc R 1 . . H
H9B 0.7366 0.8226 0.8133 0.062 Uiso d R 1 . . H
V1 0.29404(10) 0.85710(9) 0.97797(5) 0.0233(3) Uani d . 1 . . V
V2 0.14616(10) 1.06478(8) 1.02313(5) 0.0196(2) Uani d . 1 . . V
V3 0.09330(11) 0.82825(9) 1.08500(5) 0.0219(3) Uani d . 1 . . V
V4 0.02089(11) 0.73544(9) 0.93521(6) 0.0251(3) Uani d . 1 . . V
V5 0.06799(11) 0.96833(9) 0.87162(5) 0.0227(3) Uani d . 1 . . V
O10 0.2080(4) 0.7287(4) 0.9422(2) 0.0260(9) Uani d . 1 . . O
O11 0.2494(4) 0.9315(4) 0.8926(2) 0.0260(9) Uani d . 1 . . O
O12 0.3050(4) 1.0141(3) 1.0193(2) 0.0242(9) Uani d . 1 . . O
O13 0.2683(4) 0.8157(3) 1.0685(2) 0.0241(9) Uani d . 1 . . O
O14 0.0254(4) 0.7104(4) 1.0300(2) 0.0259(9) Uani d . 1 . . O
O15 0.0083(4) 0.8269(4) 0.8548(2) 0.0261(10) Uani d . 1 . . O
O16 0.1006(4) 1.1095(3) 0.9276(2) 0.0208(9) Uani d . 1 . . O
O17 0.1206(4) 0.9900(3) 1.1083(2) 0.0199(8) Uani d . 1 . . O
O18 0.0967(5) 0.7778(4) 1.1623(2) 0.0325(11) Uani d . 1 . . O
O19 -0.0293(5) 0.6153(4) 0.9032(3) 0.0388(12) Uani d . 1 . . O
O20 0.0570(5) 1.0199(4) 0.7947(2) 0.0321(11) Uani d . 1 . . O
O21 0.1663(4) 1.1937(4) 1.0572(2) 0.0254(9) Uani d . 1 . . O
O22 0.4543(5) 0.8292(4) 0.9797(2) 0.0328(11) Uani d . 1 . . O
O23 -0.0694(4) 1.0880(3) 1.0195(2) 0.0219(9) Uani d . 1 . . O

loop_
_atom_site_aniso_label
_atom_site_aniso_U_11
_atom_site_aniso_U_22
_atom_site_aniso_U_33
_atom_site_aniso_U_12
_atom_site_aniso_U_13
_atom_site_aniso_U_23
O1W 0.038(3) 0.045(3) 0.034(3) -0.002(2) 0.004(2) -0.005(2)
O2W 0.086(10) 0.050(13) 0.066(9) 0.041(9) 0.010(8) 0.014(8)
O3W 0.038(4) 0.045(4) 0.034(4) -0.002(4) 0.004(3) -0.005(3)
O4W 0.050(4) 0.050(4) 0.050(4) 0.000(3) 0.007(3) 0.000(3)
O5W 0.070(5) 0.049(4) 0.052(4) 0.001(3) 0.006(3) 0.016(3)
La1 0.0187(2) 0.0127(2) 0.0159(2) 0.00020(11) 0.00115(14) -0.00258(12)
O1 0.041(3) 0.055(3) 0.038(3) 0.008(3) 0.006(2) -0.013(2)
O2 0.042(3) 0.055(3) 0.036(3) 0.015(3) -0.002(2) -0.008(3)
O3 0.040(3) 0.034(3) 0.040(3) 0.001(2) -0.003(2) -0.008(2)
O4 0.039(3) 0.032(3) 0.040(3) -0.001(2) 0.004(2) 0.010(2)
O5 0.040(3) 0.031(3) 0.051(3) 0.000(2) -0.010(2) -0.009(2)
O6 0.040(3) 0.022(2) 0.058(3) -0.004(2) 0.018(3) -0.001(2)
O7 0.029(2) 0.037(3) 0.040(3) 0.002(2) 0.000(2) -0.016(2)
O8 0.063(4) 0.041(3) 0.042(3) -0.018(3) 0.017(3) -0.007(2)
O9 0.048(3) 0.047(3) 0.028(3) 0.001(2) -0.001(2) -0.009(2)
V1 0.0229(5) 0.0218(6) 0.0244(6) 0.0021(4) 0.0014(4) 0.0013(4)
V2 0.0213(5) 0.0178(5) 0.0186(5) -0.0016(4) -0.0001(4) 0.0018(4)
V3 0.0264(5) 0.0186(5) 0.0201(5) 0.0017(4) 0.0019(4) 0.0045(4)
V4 0.0276(6) 0.0183(5) 0.0285(6) -0.0004(4) 0.0010(4) -0.0031(4)
V5 0.0259(6) 0.0234(6) 0.0183(5) 0.0020(4) 0.0015(4) 0.0013(4)
O10 0.028(2) 0.023(2) 0.025(2) 0.0028(18) 0.0004(18) -0.0023(18)
O11 0.027(2) 0.025(2) 0.026(2) 0.0022(19) 0.0045(18) 0.0029(19)
O12 0.023(2) 0.023(2) 0.025(2) -0.0026(18) -0.0016(17) 0.0025(18)
O13 0.025(2) 0.021(2) 0.025(2) 0.0027(18) 0.0011(18) 0.0032(18)
O14 0.030(2) 0.020(2) 0.028(2) -0.0009(18) 0.0030(18) 0.0033(18)
O15 0.028(2) 0.028(2) 0.021(2) -0.0004(19) 0.0000(18) -0.0037(18)
O16 0.025(2) 0.018(2) 0.018(2) -0.0015(16) 0.0005(17) 0.0008(16)
O17 0.022(2) 0.020(2) 0.0168(19) 0.0007(17) 0.0009(16) 0.0018(16)
O18 0.039(3) 0.031(2) 0.027(2) 0.001(2) 0.004(2) 0.010(2)
O19 0.039(3) 0.026(3) 0.049(3) -0.001(2) -0.001(2) -0.003(2)
O20 0.035(3) 0.037(3) 0.025(2) 0.001(2) 0.0037(19) 0.003(2)
O21 0.026(2) 0.023(2) 0.025(2) 0.0007(18) -0.0006(18) -0.0036(18)
O22 0.028(2) 0.037(3) 0.033(3) 0.002(2) 0.0004(19) 0.003(2)
O23 0.023(2) 0.024(2) 0.019(2) -0.0014(17) 0.0008(17) 0.0001(17)

loop_
_atom_type_symbol
_atom_type_description
_atom_type_scat_dispersion_real
_atom_type_scat_dispersion_imag
_atom_type_scat_source
H H 0.0000 0.0000 'International Tables Vol C Tables 4.2.6.8 and 6.1.1.4'
O O 0.0106 0.0060 'International Tables Vol C Tables 4.2.6.8 and 6.1.1.4'
V V 0.3005 0.5294 'International Tables Vol C Tables 4.2.6.8 and 6.1.1.4'
La La -0.2871 2.4523 'International Tables Vol C Tables 4.2.6.8 and 6.1.1.4'

loop_
_geom_angle_atom_site_label_1
_geom_angle_atom_site_label_2
_geom_angle_atom_site_label_3
_geom_angle_site_symmetry_1
_geom_angle_site_symmetry_3
_geom_angle
H1WB O1W H1WA . . 109.8
H2WA O2W H2WB . . 109.7
H3WA O3W H3WB . . 109.7
H4WA O4W H4WB . . 109.5
H5WA O5W H5WB . . 109.5
O1 La1 O7 . . 138.63(17)
O1 La1 O8 . . 80.83(18)
O7 La1 O8 . . 72.70(17)
O1 La1 O2 . . 132.66(17)
O7 La1 O2 . . 75.92(17)
O8 La1 O2 . . 83.9(2)
O1 La1 O3 . . 81.46(18)
O7 La1 O3 . . 137.73(17)
O8 La1 O3 . . 141.44(18)
O2 La1 O3 . . 83.42(18)
O1 La1 O5 . . 71.63(18)
O7 La1 O5 . . 69.87(17)
O8 La1 O5 . . 70.61(19)
O2 La1 O5 . . 141.94(18)
O3 La1 O5 . . 133.77(17)
O1 La1 O4 . . 74.87(18)
O7 La1 O4 . . 103.21(18)
O8 La1 O4 . . 136.18(18)
O2 La1 O4 . . 138.69(18)
O3 La1 O4 . . 69.73(17)
O5 La1 O4 . . 67.35(17)
O1 La1 O9 . . 66.50(17)
O7 La1 O9 . . 127.31(17)
O8 La1 O9 . . 68.22(18)
O2 La1 O9 . . 66.21(17)
O3 La1 O9 . . 73.33(17)
O5 La1 O9 . . 124.48(18)
O4 La1 O9 . . 129.45(17)
O1 La1 O6 . . 140.02(17)
O7 La1 O6 . . 68.16(16)
O8 La1 O6 . . 138.11(17)
O2 La1 O6 . . 72.84(17)
O3 La1 O6 . . 70.66(17)
O5 La1 O6 . . 107.99(18)
O4 La1 O6 . . 68.95(16)
O9 La1 O6 . . 127.52(18)
La1 O1 H1B . . 109.5
La1 O1 H1A . . 109.3
H1B O1 H1A . . 109.4
La1 O2 H2A . . 109.4
La1 O2 H2B . . 109.5
H2A O2 H2B . . 109.5
La1 O3 H3B . . 109.7
La1 O3 H3A . . 108.6
H3B O3 H3A . . 109.5
La1 O4 H4A . . 118.1
La1 O4 H4B . . 118.1
H4A O4 H4B . . 115.4
La1 O5 H5A . . 109.5
La1 O5 H5B . . 109.3
H5A O5 H5B . . 109.5
La1 O6 H6B . . 125.2
La1 O6 H6A . . 109.5
H6B O6 H6A . . 125.4
La1 O7 H7B . . 125.3
La1 O7 H7A . . 109.4
H7B O7 H7A . . 125.4
La1 O8 H8B . . 109.4
La1 O8 H8A . . 109.3
H8B O8 H8A . . 109.5
La1 O9 H9A . . 109.5
La1 O9 H9B . . 109.8
H9A O9 H9B . . 109.0
O22 V1 O10 . . 103.3(2)
O22 V1 O11 . . 102.5(2)
O10 V1 O11 . . 91.3(2)
O22 V1 O13 . . 101.0(2)
O10 V1 O13 . . 91.16(19)
O11 V1 O13 . . 155.05(19)
O22 V1 O12 . . 100.8(2)
O10 V1 O12 . . 155.85(19)
O11 V1 O12 . . 84.79(18)
O13 V1 O12 . . 82.88(18)
O22 V1 O23 . 3_577 174.9(2)
O10 V1 O23 . 3_577 81.79(17)
O11 V1 O23 . 3_577 77.63(17)
O13 V1 O23 . 3_577 78.17(16)
O12 V1 O23 . 3_577 74.09(15)
O22 V1 V4 . . 136.58(18)
O10 V1 V4 . . 33.27(14)
O11 V1 V4 . . 84.33(14)
O13 V1 V4 . . 84.19(13)
O12 V1 V4 . . 122.60(13)
O23 V1 V4 3_577 . 48.52(10)
O22 V1 V2 . . 131.74(18)
O10 V1 V2 . . 124.94(14)
O11 V1 V2 . . 79.33(14)
O13 V1 V2 . . 78.94(13)
O12 V1 V2 . . 30.95(12)
O23 V1 V2 3_577 . 43.15(10)
V4 V1 V2 . . 91.66(4)
O22 V1 V3 . . 133.04(18)
O10 V1 V3 . . 81.99(14)
O11 V1 V3 . . 124.17(14)
O13 V1 V3 . . 32.07(12)
O12 V1 V3 . . 80.61(13)
O23 V1 V3 3_577 . 46.54(11)
V4 V1 V3 . . 60.74(4)
V2 V1 V3 . . 61.36(3)
O22 V1 V5 . . 134.90(18)
O10 V1 V5 . . 81.90(14)
O11 V1 V5 . . 32.44(13)
O13 V1 V5 . . 123.83(13)
O12 V1 V5 . . 82.12(12)
O23 V1 V5 3_577 . 45.67(11)
V4 V1 V5 . . 60.53(4)
V2 V1 V5 . . 61.60(3)
V3 V1 V5 . . 92.01(4)
O21 V2 O12 . . 106.9(2)
O21 V2 O16 . . 97.28(19)
O12 V2 O16 . . 98.2(2)
O21 V2 O17 . . 96.04(19)
O12 V2 O17 . . 96.29(19)
O16 V2 O17 . . 156.54(18)
O21 V2 O23 . 3_577 165.88(19)
O12 V2 O23 . 3_577 87.21(19)
O16 V2 O23 . 3_577 80.67(16)
O17 V2 O23 . 3_577 81.70(17)
O21 V2 O23 . . 87.28(18)
O12 V2 O23 . . 165.75(19)
O16 V2 O23 . . 80.96(18)
O17 V2 O23 . . 80.48(17)
O23 V2 O23 3_577 . 78.60(17)
O21 V2 V1 . . 145.34(15)
O12 V2 V1 . . 38.44(14)
O16 V2 V1 . . 89.92(13)
O17 V2 V1 . . 90.03(13)
O23 V2 V1 3_577 . 48.78(12)
O23 V2 V1 . . 127.38(12)
O21 V2 V4 . 3_577 38.63(14)
O12 V2 V4 . 3_577 145.53(15)
O16 V2 V4 . 3_577 89.06(13)
O17 V2 V4 . 3_577 89.38(13)
O23 V2 V4 3_577 3_577 127.26(12)
O23 V2 V4 . 3_577 48.66(11)
V1 V2 V4 . 3_577 176.03(5)
O18 V3 O13 . . 104.2(2)
O18 V3 O14 . . 102.5(2)
O13 V3 O14 . . 96.10(19)
O18 V3 O17 . . 99.4(2)
O13 V3 O17 . . 91.21(18)
O14 V3 O17 . . 154.38(18)
O18 V3 O16 . 3_577 98.1(2)
O13 V3 O16 . 3_577 156.05(18)
O14 V3 O16 . 3_577 87.47(18)
O17 V3 O16 . 3_577 76.39(16)
O18 V3 O23 . 3_577 173.3(2)
O13 V3 O23 . 3_577 81.41(17)
O14 V3 O23 . 3_577 80.19(17)
O17 V3 O23 . 3_577 76.67(15)
O16 V3 O23 3_577 3_577 75.86(16)
O18 V3 V5 . 3_577 88.74(17)
O13 V3 V5 . 3_577 131.02(14)
O14 V3 V5 . 3_577 127.39(14)
O17 V3 V5 . 3_577 39.81(12)
O16 V3 V5 3_577 3_577 39.92(11)
O23 V3 V5 3_577 3_577 84.83(11)
O18 V3 V1 . . 137.90(17)
O13 V3 V1 . . 33.86(13)
O14 V3 V1 . . 84.43(14)
O17 V3 V1 . . 88.20(12)
O16 V3 V1 3_577 . 123.89(12)
O23 V3 V1 3_577 . 48.04(11)
V5 V3 V1 3_577 . 120.08(4)
O18 V3 V4 . . 135.54(18)
O13 V3 V4 . . 84.00(14)
O14 V3 V4 . . 33.21(13)
O17 V3 V4 . . 124.35(12)
O16 V3 V4 3_577 . 86.26(12)
O23 V3 V4 3_577 . 47.75(11)
V5 V3 V4 3_577 . 118.85(4)
V1 V3 V4 . . 59.04(4)
O19 V4 O10 . . 103.7(2)
O19 V4 O14 . . 101.7(2)
O10 V4 O14 . . 92.34(19)
O19 V4 O15 . . 102.2(2)
O10 V4 O15 . . 91.74(19)
O14 V4 O15 . . 154.02(19)
O19 V4 O21 . 3_577 99.7(2)
O10 V4 O21 . 3_577 156.57(19)
O14 V4 O21 . 3_577 83.47(18)
O15 V4 O21 . 3_577 82.64(18)
O19 V4 O23 . 3_577 174.2(2)
O10 V4 O23 . 3_577 82.08(17)
O14 V4 O23 . 3_577 78.10(17)
O15 V4 O23 . 3_577 77.08(17)
O21 V4 O23 3_577 3_577 74.50(16)
O19 V4 V1 . . 137.26(19)
O10 V4 V1 . . 33.55(14)
O14 V4 V1 . . 85.01(14)
O15 V4 V1 . . 84.32(13)
O21 V4 V1 3_577 . 123.03(13)
O23 V4 V1 3_577 . 48.53(11)
O19 V4 V2 . 3_577 130.44(19)
O10 V4 V2 . 3_577 125.85(14)
O14 V4 V2 . 3_577 78.38(14)
O15 V4 V2 . 3_577 78.46(14)
O21 V4 V2 3_577 3_577 30.74(12)
O23 V4 V2 3_577 3_577 43.77(11)
V1 V4 V2 . 3_577 92.30(4)
O19 V4 V5 . . 134.1(2)
O10 V4 V5 . . 82.08(14)
O14 V4 V5 . . 123.76(14)
O15 V4 V5 . . 31.98(13)
O21 V4 V5 3_577 . 81.20(13)
O23 V4 V5 3_577 . 45.67(11)
V1 V4 V5 . . 60.52(4)
V2 V4 V5 3_577 . 61.79(4)
O19 V4 V3 . . 134.1(2)
O10 V4 V3 . . 81.72(14)
O14 V4 V3 . . 32.56(13)
O15 V4 V3 . . 123.36(14)
O21 V4 V3 3_577 . 82.48(12)
O23 V4 V3 3_577 . 46.28(11)
V1 V4 V3 . . 60.22(4)
V2 V4 V3 3_577 . 62.09(4)
V5 V4 V3 . . 91.71(4)
O20 V5 O15 . . 102.3(2)
O20 V5 O11 . . 103.3(2)
O15 V5 O11 . . 95.5(2)
O20 V5 O16 . . 99.8(2)
O15 V5 O16 . . 155.10(19)
O11 V5 O16 . . 90.46(19)
O20 V5 O17 . 3_577 98.6(2)
O15 V5 O17 . 3_577 89.02(18)
O11 V5 O17 . 3_577 156.06(19)
O16 V5 O17 . 3_577 76.36(17)
O20 V5 O23 . 3_577 174.0(2)
O15 V5 O23 . 3_577 81.21(17)
O11 V5 O23 . 3_577 81.00(18)
O16 V5 O23 . 3_577 75.87(16)
O17 V5 O23 3_577 3_577 76.47(16)
O20 V5 V3 . 3_577 89.32(17)
O15 V5 V3 . 3_577 128.41(14)
O11 V5 V3 . 3_577 130.76(15)
O16 V5 V3 . 3_577 40.31(12)
O17 V5 V3 3_577 3_577 39.39(12)
O23 V5 V3 3_577 3_577 84.70(11)
O20 V5 V1 . . 136.84(17)
O15 V5 V1 . . 84.42(14)
O11 V5 V1 . . 33.65(14)
O16 V5 V1 . . 87.34(12)
O17 V5 V1 3_577 . 124.32(12)
O23 V5 V1 3_577 . 47.87(11)
V3 V5 V1 3_577 . 119.90(4)
O20 V5 V4 . . 136.08(18)
O15 V5 V4 . . 33.97(14)
O11 V5 V4 . . 83.81(14)
O16 V5 V4 . . 123.67(12)
O17 V5 V4 3_577 . 87.03(12)
O23 V5 V4 3_577 . 47.85(11)
V3 V5 V4 3_577 . 118.84(5)
V1 V5 V4 . . 58.95(3)
V4 O10 V1 . . 113.2(2)
V5 O11 V1 . . 113.9(2)
V2 O12 V1 . . 110.6(2)
V3 O13 V1 . . 114.1(2)
V3 O14 V4 . . 114.2(2)
V5 O15 V4 . . 114.1(2)
V2 O16 V5 . . 106.85(18)
V2 O16 V3 . 3_577 107.5(2)
V5 O16 V3 . 3_577 99.77(18)
V2 O17 V3 . . 106.32(19)
V2 O17 V5 . 3_577 107.01(19)
V3 O17 V5 . 3_577 100.80(18)
V2 O21 V4 . 3_577 110.6(2)
V2 O23 V2 3_577 . 101.40(17)
V2 O23 V5 3_577 3_577 93.89(16)
V2 O23 V5 . 3_577 93.55(16)
V2 O23 V3 3_577 3_577 92.44(16)
V2 O23 V3 . 3_577 93.37(17)
V5 O23 V3 3_577 3_577 169.5(2)
V2 O23 V4 3_577 3_577 171.0(2)
V2 O23 V4 . 3_577 87.57(15)
V5 O23 V4 3_577 3_577 86.48(15)
V3 O23 V4 3_577 3_577 85.97(14)
V2 O23 V1 3_577 3_577 88.08(15)
V2 O23 V1 . 3_577 170.5(2)
V5 O23 V1 3_577 3_577 86.46(15)
V3 O23 V1 3_577 3_577 85.42(14)
V4 O23 V1 3_577 3_577 82.95(14)

loop_
_geom_bond_atom_site_label_1
_geom_bond_atom_site_label_2
_geom_bond_site_symmetry_2
_geom_bond_distance
_geom_bond_publ_flag
O1W H1WB . 0.8502 ?
O1W H1WA . 0.8499 ?
O2W H2WA . 0.8500 ?
O2W H2WB . 0.8501 ?
O3W H3WA . 0.8501 ?
O3W H3WB . 0.8502 ?
O4W H4WA . 0.8500 ?
O4W H4WB . 0.8501 ?
O5W H5WA . 0.8500 ?
O5W H5WB . 0.8500 ?
La1 O1 . 2.414(5) ?
La1 O7 . 2.433(4) ?
La1 O8 . 2.437(5) ?
La1 O2 . 2.454(5) ?
La1 O3 . 2.470(5) ?
La1 O5 . 2.497(5) ?
La1 O4 . 2.500(5) ?
La1 O9 . 2.529(5) ?
La1 O6 . 2.540(5) ?
O1 H1B . 0.8200 ?
O1 H1A . 0.9596 ?
O2 H2A . 0.9600 ?
O2 H2B . 0.9604 ?
O3 H3B . 0.9600 ?
O3 H3A . 0.9598 ?
O4 H4A . 0.8500 ?
O4 H4B . 0.8500 ?
O5 H5A . 0.9601 ?
O5 H5B . 0.9600 ?
O6 H6B . 0.8501 ?
O6 H6A . 0.8501 ?
O7 H7B . 0.8501 ?
O7 H7A . 0.8499 ?
O8 H8B . 0.9602 ?
O8 H8A . 0.9598 ?
O9 H9A . 0.8200 ?
O9 H9B . 0.9600 ?
V1 O22 . 1.604(5) ?
V1 O10 . 1.837(4) ?
V1 O11 . 1.882(4) ?
V1 O13 . 1.888(4) ?
V1 O12 . 2.037(4) ?
V1 O23 3_577 2.308(4) ?
V1 V4 . 3.0563(16) ?
V1 V2 . 3.0664(15) ?
V1 V3 . 3.0936(17) ?
V1 V5 . 3.1058(17) ?
V2 O21 . 1.677(4) ?
V2 O12 . 1.685(4) ?
V2 O16 . 1.927(4) ?
V2 O17 . 1.935(4) ?
V2 O23 3_577 2.098(4) ?
V2 O23 . 2.126(4) ?
V2 V4 3_577 3.0703(15) ?
V3 O18 . 1.620(4) ?
V3 O13 . 1.799(4) ?
V3 O14 . 1.835(4) ?
V3 O17 . 1.992(4) ?
V3 O16 3_577 2.025(4) ?
V3 O23 3_577 2.253(4) ?
V3 V5 3_577 3.0840(15) ?
V3 V4 . 3.1093(16) ?
V4 O19 . 1.612(5) ?
V4 O10 . 1.824(4) ?
V4 O14 . 1.867(4) ?
V4 O15 . 1.900(4) ?
V4 O21 3_577 2.048(4) ?
V4 O23 3_577 2.307(4) ?
V4 V2 3_577 3.0703(15) ?
V4 V5 . 3.1061(16) ?
V5 O20 . 1.610(4) ?
V5 O15 . 1.801(5) ?
V5 O11 . 1.823(4) ?
V5 O16 . 2.008(4) ?
V5 O17 3_577 2.010(4) ?
V5 O23 3_577 2.226(4) ?
V5 V3 3_577 3.0840(15) ?
O16 V3 3_577 2.025(4) ?
O17 V5 3_577 2.010(4) ?
O21 V4 3_577 2.048(4) ?
O23 V2 3_577 2.098(4) ?
O23 V5 3_577 2.226(4) ?
O23 V3 3_577 2.253(4) ?
O23 V4 3_577 2.307(4) ?
O23 V1 3_577 2.308(4) ?

loop_
_geom_hbond_atom_site_label_D
_geom_hbond_atom_site_label_H
_geom_hbond_atom_site_label_A
_geom_hbond_site_symmetry_A
_geom_hbond_distance_DH
_geom_hbond_distance_HA
_geom_hbond_distance_DA
_geom_hbond_angle_DHA
O1 H1B O9 . 0.82 2.31 2.712(7) 110.5
O1 H1A O4W . 0.96 1.88 2.737(8) 146.8
O2W H2WA O3W . 0.85 2.02 2.58(2) 122.7
O4W H4WB O20 . 0.85 2.01 2.855(8) 180.0
O5W H5WB O2W . 0.85 2.53 3.019(18) 117.5
O1W H1WB O11 2_646 0.85 2.26 2.781(7) 120.1
O5W H5WB O11 2_646 0.85 2.44 3.020(8) 126.0
O2 H2B O20 2_646 0.96 2.51 3.363(7) 148.1
O7 H7A O16 2_646 0.85 1.92 2.689(6) 150.6
O1W H1WA O12 4_575 0.85 2.31 3.013(7) 139.8
O2W H2WA O21 4_575 0.85 2.16 2.838(14) 136.5
O3W H3WB O21 4_575 0.85 2.61 3.185(9) 126.1
O4W H4WA O18 4_575 0.85 2.32 3.128(8) 158.5
O5 H5B O22 4_575 0.96 2.39 3.220(7) 144.7
O7 H7B O22 4_575 0.85 2.12 2.971(6) 173.6
O8 H8B O13 4_575 0.96 2.65 3.606(7) 173.4
O3W H3WA O6 3_666 0.85 2.45 2.991(9) 121.8
O3W H3WA O4 3_666 0.85 2.61 3.202(10) 127.7
O3W H3WB O19 2_546 0.85 2.37 3.190(10) 162.0
O4W H4WA O5W 2_656 0.85 2.53 2.944(9) 110.7
O5W H5WA O18 3_667 0.85 2.39 2.912(8) 120.2
O1 H1B O1W 2_656 0.82 2.09 2.841(7) 152.5
O3 H3B O19 2_656 0.96 2.59 3.339(8) 135.2
O4 H4A O10 2_656 0.85 2.36 2.792(6) 111.7
O6 H6B O19 2_656 0.85 2.09 2.814(7) 143.3
O8 H8A O5W 2_656 0.96 2.15 2.899(9) 133.9
O8 H8A O2W 2_656 0.96 2.35 3.087(15) 133.6
O3 H3B O20 1_655 0.96 2.30 2.814(7) 112.4
O3 H3A O18 3_677 0.96 2.50 3.198(7) 129.8
O4 H4A O2W 1_565 0.85 2.48 3.016(14) 122.2
O4 H4B O3W 1_565 0.85 2.23 2.837(9) 127.9
O5 H5A O3W 1_565 0.96 1.80 2.748(10) 170.5
O6 H6A O14 4_675 0.85 2.00 2.731(6) 144.0
O9 H9A O17 3_677 0.82 2.02 2.761(6) 149.8
O9 H9B O21 3_677 0.96 2.57 3.140(7) 118.0
